data_4121529
loop_
_publ_author_name
'Ar\'evalo, Alma'
'Tlahuext-Aca, Adrian'
'Flores-Alamo, Marcos'
'Garc\'ia, Juventino J'

_publ_section_title
;
 On the catalytic hydrodefluorination of fluoroaromatics using nickel
 complexes: the true role of the phosphine.
;
_journal_issue 12
_journal_name_full 'Journal of the American Chemical Society'
_journal_page_first 4634
_journal_page_last 4639
_journal_paper_doi 10.1021/ja412268y
_journal_volume 136
_journal_year 2014
_chemical_absolute_configuration syn
_chemical_compound_source 'synthesis as described'
_chemical_formula_moiety 'C20 H33 F5 Ni1 P2'
_chemical_formula_sum 'C20 H33 F5 Ni P2'
_chemical_formula_weight 489.11
_chemical_name_systematic
;
 ?
;
_space_group_crystal_system triclinic
_space_group_IT_number 1
_space_group_name_Hall 'P 1'
_space_group_name_H-M_alt 'P 1'
_symmetry_space_group_name_Hall 'P 1'
_symmetry_space_group_name_H-M 'P 1'
_atom_sites_solution_hydrogens geom
_atom_sites_solution_primary direct
_atom_sites_solution_secondary difmap
_audit_conform_dict_location ftp://ftp.iucr.org/pub/cif_core.dic
_audit_conform_dict_name cif_core.dic
_audit_conform_dict_version 2.4
_audit_creation_date 2012-11-05T18:36:08-00:00
_audit_creation_method 'WinGX routine CIF_UPDATE'
_cell_angle_alpha 74.385(9)
_cell_angle_beta 72.833(8)
_cell_angle_gamma 83.760(8)
_cell_formula_units_Z 1
_cell_length_a 7.5958(6)
_cell_length_b 8.2688(9)
_cell_length_c 9.8593(9)
_cell_measurement_reflns_used 1501
_cell_measurement_temperature 125(2)
_cell_measurement_theta_max 67.9835
_cell_measurement_theta_min 4.844
_cell_measurement_wavelength 0.71073
_cell_volume 569.53(10)
_computing_cell_refinement
;
        CrysAlisPro, Agilent Technologies,
        Version 1.171.35.19 (release 27-10-2011 CrysAlis171 .NET)
        (compiled Oct 27 2011,15:02:11)
;
_computing_data_collection
;
        CrysAlisPro, Agilent Technologies,
        Version 1.171.35.19 (release 27-10-2011 CrysAlis171 .NET)
        (compiled Oct 27 2011,15:02:11)
;
_computing_data_reduction
;
        CrysAlisPro, Agilent Technologies,
        Version 1.171.35.19 (release 27-10-2011 CrysAlis171 .NET)
        (compiled Oct 27 2011,15:02:11)
;
_computing_molecular_graphics 'Ortep-3 for Windows (Farrugia, 1997)'
_computing_publication_material 'WinGX publication routines (Farrugia, 1999)'
_computing_structure_refinement 'SHELXL-97 (Sheldrick, 2008)'
_diffrn_ambient_temperature 125(2)
_diffrn_detector_area_resol_mean 10.4685
_diffrn_measured_fraction_theta_full 1
_diffrn_measured_fraction_theta_max 1
_diffrn_measurement_device_type 'Xcalibur, Atlas, Gemini'
_diffrn_measurement_method '\w scans'
_diffrn_orient_matrix_UB_11 0.0086098
_diffrn_orient_matrix_UB_12 -0.1801436
_diffrn_orient_matrix_UB_13 -0.0184041
_diffrn_orient_matrix_UB_21 -0.1028011
_diffrn_orient_matrix_UB_22 0.0613504
_diffrn_orient_matrix_UB_23 -0.1188175
_diffrn_orient_matrix_UB_31 0.1856444
_diffrn_orient_matrix_UB_32 0.035291
_diffrn_orient_matrix_UB_33 -0.1186025
_diffrn_radiation_monochromator graphite
_diffrn_radiation_probe x-ray
_diffrn_radiation_type CuK\a
_diffrn_radiation_wavelength 1.54184
_diffrn_reflns_av_R_equivalents 0.0406
_diffrn_reflns_av_unetI/netI 0.0519
_diffrn_reflns_limit_h_max 9
_diffrn_reflns_limit_h_min -8
_diffrn_reflns_limit_k_max 9
_diffrn_reflns_limit_k_min -9
_diffrn_reflns_limit_l_max 9
_diffrn_reflns_limit_l_min -11
_diffrn_reflns_number 3581
_diffrn_reflns_theta_full 68.1
_diffrn_reflns_theta_max 68.1
_diffrn_reflns_theta_min 4.85
_exptl_absorpt_coefficient_mu 2.955
_exptl_absorpt_correction_T_max 0.665
_exptl_absorpt_correction_T_min 0.447
_exptl_absorpt_correction_type analytical
_exptl_absorpt_process_details
;
        CrysAlisPro, Agilent Technologies,
        Version 1.171.35.19 (release 27-10-2011 CrysAlis171 .NET)
        (compiled Oct 27 2011,15:02:11)
Analytical numeric absorption correction using a multifaceted crystal
                        model based on expressions derived by R.C. Clark & J.S.
        (Clark, R. C. & Reid, J. S. (1995). Acta Cryst. A51, 887-897)
;
_exptl_crystal_colour 'pale brown'
_exptl_crystal_density_diffrn 1.426
_exptl_crystal_density_method 'not measured'
_exptl_crystal_description prism
_exptl_crystal_F_000 256
_exptl_crystal_size_max 0.4304
_exptl_crystal_size_mid 0.226
_exptl_crystal_size_min 0.1545
_refine_diff_density_max 1.686
_refine_diff_density_min -0.462
_refine_diff_density_rms 0.114
_refine_ls_abs_structure_details 'Flack H D (1983), Acta Cryst. A39, 876-881'
_refine_ls_abs_structure_Flack 0.03(6)
_refine_ls_extinction_method none
_refine_ls_goodness_of_fit_ref 1.055
_refine_ls_hydrogen_treatment constr
_refine_ls_matrix_type full
_refine_ls_number_parameters 264
_refine_ls_number_reflns 2418
_refine_ls_number_restraints 25
_refine_ls_restrained_S_all 1.05
_refine_ls_R_factor_all 0.068
_refine_ls_R_factor_gt 0.0611
_refine_ls_shift/su_max 0.005
_refine_ls_shift/su_mean 0
_refine_ls_structure_factor_coef Fsqd
_refine_ls_weighting_details 'calc w=1/[\s^2^(Fo^2^)+(0.1093P)^2^+0.4640P] where P=(Fo^2^+2Fc^2^)/3'
_refine_ls_weighting_scheme calc
_refine_ls_wR_factor_gt 0.1555
_refine_ls_wR_factor_ref 0.1639
_reflns_number_gt 2181
_reflns_number_total 2418
_reflns_threshold_expression >2\s(I)
_cod_data_source_file ja412268y_si_002.cif
_cod_data_source_block 5
_cod_original_cell_volume 569.53(9)
_cod_database_code 4121529

loop_
_space_group_symop_operation_xyz
'x, y, z'

loop_
_atom_site_label
_atom_site_type_symbol
_atom_site_fract_x
_atom_site_fract_y
_atom_site_fract_z
_atom_site_U_iso_or_equiv
_atom_site_adp_type
_atom_site_occupancy
_atom_site_symmetry_multiplicity
_atom_site_calc_flag
_atom_site_refinement_flags
_atom_site_disorder_assembly
_atom_site_disorder_group
C1 C 0.8191(10) 0.7698(11) 0.4642(9) 0.0252(17) Uani 1 1 d . B .
C2 C 0.7482(11) 0.8203(11) 0.5934(9) 0.0330(18) Uani 1 1 d . . .
H2 H 0.7669 0.9311 0.596 0.04 Uiso 1 1 calc R . .
C3 C 0.6503(12) 0.7096(12) 0.7186(9) 0.0381(19) Uani 1 1 d . . .
C4 C 0.6118(12) 0.5534(12) 0.7214(9) 0.040(2) Uani 1 1 d . . .
C5 C 0.6783(12) 0.5000(11) 0.5943(11) 0.040(2) Uani 1 1 d . . .
C6 C 0.7812(10) 0.6077(11) 0.4688(9) 0.0310(17) Uani 1 1 d . . .
C7 C 1.3429(11) 1.0665(12) 0.1570(10) 0.037(2) Uani 1 1 d . . .
H7A H 1.3388 1.1796 0.1742 0.044 Uiso 1 1 calc R . .
H7B H 1.4705 1.0201 0.147 0.044 Uiso 1 1 calc R . .
C8 C 1.2955(14) 1.0826(17) 0.0177(11) 0.057(3) Uani 1 1 d . . .
H8A H 1.3516 0.987 -0.0246 0.068 Uiso 1 1 calc R . .
H8B H 1.3447 1.1878 -0.054 0.068 Uiso 1 1 calc R . .
C9 C 1.3230(10) 0.7317(10) 0.3524(9) 0.0286(16) Uani 1 1 d . . .
H9 H 1.4513 0.7611 0.3421 0.034 Uiso 1 1 calc R . .
C10 C 1.3317(14) 0.6359(13) 0.2374(12) 0.047(2) Uani 1 1 d . . .
H10A H 1.2175 0.5754 0.2643 0.07 Uiso 1 1 calc R . .
H10B H 1.4368 0.5555 0.2329 0.07 Uiso 1 1 calc R . .
H10C H 1.3465 0.7154 0.1413 0.07 Uiso 1 1 calc R . .
C11 C 1.2464(11) 0.6176(11) 0.5084(10) 0.0377(19) Uani 1 1 d . . .
H11A H 1.3216 0.5134 0.5199 0.057 Uiso 1 1 calc R . .
H11B H 1.1186 0.591 0.5223 0.057 Uiso 1 1 calc R . .
H11C H 1.2506 0.6762 0.5814 0.057 Uiso 1 1 calc R . .
C12 C 1.1697(11) 1.0235(11) 0.4700(8) 0.0308(17) Uani 1 1 d . . .
H12 H 1.0985 0.9462 0.5622 0.037 Uiso 1 1 calc R . .
C13 C 1.0623(12) 1.1949(11) 0.4518(11) 0.0395(19) Uani 1 1 d . . .
H13A H 1.1411 1.2804 0.376 0.059 Uiso 1 1 calc R . .
H13B H 1.026 1.2275 0.5449 0.059 Uiso 1 1 calc R . .
H13C H 0.9519 1.185 0.4228 0.059 Uiso 1 1 calc R . .
C14 C 1.3575(13) 1.0451(15) 0.4892(11) 0.050(3) Uani 1 1 d . . .
H14A H 1.3406 1.0999 0.569 0.075 Uiso 1 1 calc R . .
H14B H 1.4338 1.1145 0.3981 0.075 Uiso 1 1 calc R . .
H14C H 1.4185 0.9347 0.513 0.075 Uiso 1 1 calc R . .
C15 C 0.9822(16) 1.3090(14) 0.0390(12) 0.057(3) Uani 1 1 d . . .
H15 H 1.0597 1.3493 0.0888 0.068 Uiso 1 1 calc R . .
C16 C 0.7902(15) 1.3438(13) 0.1157(12) 0.054(3) Uani 1 1 d . . .
H16A H 0.707 1.2985 0.0766 0.08 Uiso 1 1 calc R . .
H16B H 0.768 1.4655 0.101 0.08 Uiso 1 1 calc R . .
H16C H 0.7674 1.2907 0.2207 0.08 Uiso 1 1 calc R . .
C17 C 1.0364(19) 1.4157(14) -0.1236(12) 0.064(3) Uani 1 1 d . . .
H17A H 1.0626 1.5302 -0.1265 0.096 Uiso 1 1 calc R . .
H17B H 0.9343 1.4191 -0.1663 0.096 Uiso 1 1 calc R . .
H17C H 1.1463 1.3645 -0.18 0.096 Uiso 1 1 calc R . .
C18 C 1.0156(12) 1.0264(12) -0.1038(9) 0.046(2) Uani 1 1 d D . .
H18 H 1.1024 1.0924 -0.1946 0.055 Uiso 1 1 calc R A 1
C19 C 1.056(2) 0.8493(19) -0.0939(13) 0.051(2) Uani 0.759(14) 1 d PU B 1
H19A H 0.9559 0.7839 -0.0195 0.077 Uiso 0.759(14) 1 calc PR B 1
H19B H 1.1718 0.8175 -0.0666 0.077 Uiso 0.759(14) 1 calc PR B 1
H19C H 1.0694 0.8267 -0.1891 0.077 Uiso 0.759(14) 1 calc PR B 1
C20 C 0.8191(13) 1.0662(18) -0.1156(13) 0.051(2) Uani 0.759(14) 1 d PDU B 1
H20A H 0.8092 1.0423 -0.2052 0.077 Uiso 0.759(14) 1 calc PR B 1
H20B H 0.7884 1.1852 -0.1192 0.077 Uiso 0.759(14) 1 calc PR B 1
H20C H 0.7334 0.9968 -0.0302 0.077 Uiso 0.759(14) 1 calc PR B 1
C19B C 1.157(5) 0.883(4) -0.084(4) 0.051(2) Uani 0.241(14) 1 d PDU B 2
H19D H 1.0966 0.7867 -0.008 0.077 Uiso 0.241(14) 1 calc PR B 2
H19E H 1.2551 0.9198 -0.0542 0.077 Uiso 0.241(14) 1 calc PR B 2
H19F H 1.2096 0.8506 -0.1765 0.077 Uiso 0.241(14) 1 calc PR B 2
C20B C 0.858(5) 0.929(6) -0.104(4) 0.051(2) Uani 0.241(14) 1 d PDU B 2
H20D H 0.8669 0.8125 -0.0482 0.077 Uiso 0.241(14) 1 calc PR B 2
H20E H 0.8637 0.9313 -0.2053 0.077 Uiso 0.241(14) 1 calc PR B 2
H20F H 0.7402 0.9806 -0.059 0.077 Uiso 0.241(14) 1 calc PR B 2
F1 F 0.5782(10) 0.7624(10) 0.8452(6) 0.072(2) Uani 1 1 d . . .
F2 F 0.5103(8) 0.4527(8) 0.8431(6) 0.0589(16) Uani 1 1 d . . .
F3 F 0.6394(8) 0.3475(7) 0.5917(8) 0.0567(15) Uani 1 1 d . . .
F4 F 0.8372(10) 0.5533(9) 0.3454(8) 0.0714(18) Uani 1 1 d . . .
F5 F 0.7113(6) 0.9164(7) 0.2250(5) 0.0394(13) Uani 1 1 d . B .
P1 P 1.1852(2) 0.9295(2) 0.3181(2) 0.0228(4) Uani 1 1 d . B .
P2 P 1.0438(2) 1.0849(2) 0.0553(2) 0.0255(4) Uani 1 1 d . B .
Ni1 Ni 0.92910(14) 0.91880(14) 0.27237(12) 0.0226(3) Uani 1 1 d . . .

loop_
_atom_site_aniso_label
_atom_site_aniso_U_11
_atom_site_aniso_U_22
_atom_site_aniso_U_33
_atom_site_aniso_U_23
_atom_site_aniso_U_13
_atom_site_aniso_U_12
C1 0.010(4) 0.039(5) 0.026(4) -0.006(3) -0.006(3) 0.000(3)
C2 0.024(4) 0.038(4) 0.033(4) 0.001(3) -0.006(3) -0.011(3)
C3 0.030(4) 0.049(5) 0.030(4) -0.003(4) -0.003(3) -0.011(4)
C4 0.026(4) 0.050(5) 0.035(4) 0.011(4) -0.011(4) -0.010(4)
C5 0.025(4) 0.033(4) 0.062(6) 0.002(4) -0.021(4) -0.005(3)
C6 0.014(3) 0.041(5) 0.043(5) -0.017(4) -0.009(3) -0.001(3)
C7 0.017(4) 0.048(5) 0.035(4) 0.005(4) -0.007(3) -0.002(3)
C8 0.034(5) 0.095(8) 0.037(5) 0.007(5) -0.017(4) -0.024(5)
C9 0.015(4) 0.029(4) 0.043(4) -0.007(3) -0.014(3) 0.004(3)
C10 0.046(6) 0.042(5) 0.053(5) -0.017(4) -0.014(5) 0.012(4)
C11 0.017(4) 0.037(5) 0.056(5) -0.004(4) -0.011(4) 0.000(3)
C12 0.025(4) 0.045(5) 0.022(3) -0.004(3) -0.008(3) -0.009(3)
C13 0.038(5) 0.036(5) 0.050(5) -0.018(4) -0.014(4) -0.001(4)
C14 0.032(5) 0.081(7) 0.050(5) -0.029(5) -0.015(4) -0.014(5)
C15 0.060(7) 0.052(6) 0.052(6) 0.000(5) -0.020(5) 0.005(5)
C16 0.055(6) 0.041(5) 0.055(6) -0.009(4) -0.008(5) 0.007(5)
C17 0.094(9) 0.043(6) 0.042(6) 0.005(4) -0.020(6) 0.015(6)
C18 0.056(6) 0.056(6) 0.023(4) -0.012(4) 0.003(4) -0.023(5)
C19 0.058(6) 0.072(6) 0.031(4) -0.018(4) -0.011(4) -0.022(5)
C20 0.058(6) 0.072(6) 0.031(4) -0.018(4) -0.011(4) -0.022(5)
C19B 0.058(6) 0.072(6) 0.031(4) -0.018(4) -0.011(4) -0.022(5)
C20B 0.058(6) 0.072(6) 0.031(4) -0.018(4) -0.011(4) -0.022(5)
F1 0.078(5) 0.096(5) 0.034(3) -0.017(3) 0.010(3) -0.035(4)
F2 0.051(4) 0.059(4) 0.051(3) 0.015(3) -0.008(3) -0.026(3)
F3 0.042(3) 0.041(3) 0.086(4) -0.010(3) -0.020(3) -0.006(2)
F4 0.068(4) 0.069(4) 0.081(5) -0.027(4) -0.017(4) -0.008(3)
F5 0.017(2) 0.063(3) 0.033(3) 0.007(2) -0.012(2) -0.013(2)
P1 0.0123(8) 0.0299(10) 0.0244(9) -0.0022(8) -0.0060(7) -0.0019(7)
P2 0.0179(9) 0.0324(11) 0.0262(10) -0.0030(8) -0.0091(8) -0.0030(8)
Ni1 0.0132(6) 0.0324(7) 0.0214(6) -0.0035(4) -0.0061(4) -0.0024(5)

loop_
_atom_type_symbol
_atom_type_description
_atom_type_scat_dispersion_real
_atom_type_scat_dispersion_imag
_atom_type_scat_source
C C 0.0181 0.0091 'International Tables Vol C Tables 4.2.6.8 and 6.1.1.4'
H H 0 0 'International Tables Vol C Tables 4.2.6.8 and 6.1.1.4'
F F 0.0727 0.0534 'International Tables Vol C Tables 4.2.6.8 and 6.1.1.4'
P P 0.2955 0.4335 'International Tables Vol C Tables 4.2.6.8 and 6.1.1.4'
Ni Ni -3.0029 0.5091 'International Tables Vol C Tables 4.2.6.8 and 6.1.1.4'

loop_
_exptl_crystal_face_index_h
_exptl_crystal_face_index_k
_exptl_crystal_face_index_l
_exptl_crystal_face_perp_dist
0 0 6 0.0772
0 0 -6 0.0772
5 1 1 0.1905
-5 -1 -1 0.1905
0 5 1 0.113
0 -5 -1 0.113
3 -1 -3 0.1506
-3 1 3 0.1506

loop_
_geom_angle_atom_site_label_1
_geom_angle_atom_site_label_2
_geom_angle_atom_site_label_3
_geom_angle
C2 C1 C6 116.3(8)
C2 C1 Ni1 125.0(6)
C6 C1 Ni1 117.8(6)
C3 C2 C1 120.0(8)
C3 C2 H2 120
C1 C2 H2 120
C4 C3 F1 117.3(8)
C4 C3 C2 123.2(8)
F1 C3 C2 119.4(8)
F2 C4 C3 121.4(8)
F2 C4 C5 120.4(8)
C3 C4 C5 118.2(8)
F3 C5 C4 120.0(8)
F3 C5 C6 120.6(9)
C4 C5 C6 119.4(8)
F4 C6 C5 117.6(8)
F4 C6 C1 119.5(8)
C5 C6 C1 122.8(8)
C8 C7 P1 113.1(7)
C8 C7 H7A 109
P1 C7 H7A 109
C8 C7 H7B 109
P1 C7 H7B 109
H7A C7 H7B 107.8
C7 C8 P2 109.1(7)
C7 C8 H8A 109.9
P2 C8 H8A 109.9
C7 C8 H8B 109.9
P2 C8 H8B 109.9
H8A C8 H8B 108.3
C10 C9 C11 109.9(7)
C10 C9 P1 109.9(6)
C11 C9 P1 112.6(5)
C10 C9 H9 108.1
C11 C9 H9 108.1
P1 C9 H9 108.1
C9 C10 H10A 109.5
C9 C10 H10B 109.5
H10A C10 H10B 109.5
C9 C10 H10C 109.5
H10A C10 H10C 109.5
H10B C10 H10C 109.5
C9 C11 H11A 109.5
C9 C11 H11B 109.5
H11A C11 H11B 109.5
C9 C11 H11C 109.5
H11A C11 H11C 109.5
H11B C11 H11C 109.5
C14 C12 C13 109.7(7)
C14 C12 P1 113.3(6)
C13 C12 P1 111.0(5)
C14 C12 H12 107.5
C13 C12 H12 107.5
P1 C12 H12 107.5
C12 C13 H13A 109.5
C12 C13 H13B 109.5
H13A C13 H13B 109.5
C12 C13 H13C 109.5
H13A C13 H13C 109.5
H13B C13 H13C 109.5
C12 C14 H14A 109.5
C12 C14 H14B 109.5
H14A C14 H14B 109.5
C12 C14 H14C 109.5
H14A C14 H14C 109.5
H14B C14 H14C 109.5
C16 C15 C17 111.7(9)
C16 C15 P2 114.4(8)
C17 C15 P2 112.6(8)
C16 C15 H15 105.8
C17 C15 H15 105.8
P2 C15 H15 105.8
C15 C16 H16A 109.5
C15 C16 H16B 109.5
H16A C16 H16B 109.5
C15 C16 H16C 109.5
H16A C16 H16C 109.5
H16B C16 H16C 109.5
C15 C17 H17A 109.5
C15 C17 H17B 109.5
H17A C17 H17B 109.5
C15 C17 H17C 109.5
H17A C17 H17C 109.5
H17B C17 H17C 109.5
C19 C18 C20B 65(2)
C19 C18 C19B 34.4(16)
C20B C18 C19B 100(3)
C19 C18 C20 108.7(9)
C20B C18 C20 43(2)
C19B C18 C20 143.0(18)
C19 C18 P2 111.2(7)
C20B C18 P2 125.8(15)
C19B C18 P2 89.4(15)
C20 C18 P2 110.7(7)
C19 C18 H18 108.7
C20B C18 H18 123.9
C19B C18 H18 92.6
C20 C18 H18 108.7
P2 C18 H18 108.7
C18 C19 H19A 109.5
C18 C19 H19B 109.5
C18 C19 H19C 109.5
C18 C20 H20A 109.5
C18 C20 H20B 109.5
C18 C20 H20C 109.5
C18 C19B H19D 109.5
C18 C19B H19E 109.5
H19D C19B H19E 109.5
C18 C19B H19F 109.5
H19D C19B H19F 109.5
H19E C19B H19F 109.5
C18 C20B H20D 109.5
C18 C20B H20E 109.5
H20D C20B H20E 109.5
C18 C20B H20F 109.5
H20D C20B H20F 109.5
H20E C20B H20F 109.5
C12 P1 C9 105.7(4)
C12 P1 C7 104.3(4)
C9 P1 C7 103.3(4)
C12 P1 Ni1 114.9(3)
C9 P1 Ni1 117.9(2)
C7 P1 Ni1 109.3(3)
C18 P2 C15 109.0(5)
C18 P2 C8 102.4(5)
C15 P2 C8 102.1(6)
C18 P2 Ni1 117.5(3)
C15 P2 Ni1 115.2(4)
C8 P2 Ni1 108.7(3)
F5 Ni1 C1 88.7(3)
F5 Ni1 P1 177.49(17)
C1 Ni1 P1 93.8(2)
F5 Ni1 P2 89.36(15)
C1 Ni1 P2 178.0(2)
P1 Ni1 P2 88.14(7)

loop_
_geom_bond_atom_site_label_1
_geom_bond_atom_site_label_2
_geom_bond_distance
C1 C2 1.386(12)
C1 C6 1.388(12)
C1 Ni1 1.957(8)
C2 C3 1.383(11)
C2 H2 0.95
C3 C4 1.346(13)
C3 F1 1.374(11)
C4 F2 1.335(10)
C4 C5 1.377(14)
C5 F3 1.334(11)
C5 C6 1.387(13)
C6 F4 1.345(11)
C7 C8 1.489(13)
C7 P1 1.856(8)
C7 H7A 0.99
C7 H7B 0.99
C8 P2 1.836(10)
C8 H8A 0.99
C8 H8B 0.99
C9 C10 1.531(12)
C9 C11 1.550(12)
C9 P1 1.850(8)
C9 H9 1
C10 H10A 0.98
C10 H10B 0.98
C10 H10C 0.98
C11 H11A 0.98
C11 H11B 0.98
C11 H11C 0.98
C12 C14 1.528(11)
C12 C13 1.550(12)
C12 P1 1.834(8)
C12 H12 1
C13 H13A 0.98
C13 H13B 0.98
C13 H13C 0.98
C14 H14A 0.98
C14 H14B 0.98
C14 H14C 0.98
C15 C16 1.469(15)
C15 C17 1.564(14)
C15 P2 1.837(11)
C15 H15 1
C16 H16A 0.98
C16 H16B 0.98
C16 H16C 0.98
C17 H17A 0.98
C17 H17B 0.98
C17 H17C 0.98
C18 C19 1.446(18)
C18 C20B 1.517(5)
C18 C19B 1.521(4)
C18 C20 1.525(5)
C18 P2 1.836(8)
C18 H18 1
C19 H19A 0.98
C19 H19B 0.98
C19 H19C 0.98
C20 H20A 0.98
C20 H20B 0.98
C20 H20C 0.98
C19B H19D 0.98
C19B H19E 0.98
C19B H19F 0.98
C20B H20D 0.98
C20B H20E 0.98
C20B H20F 0.98
F5 Ni1 1.850(4)
P1 Ni1 2.139(2)
P2 Ni1 2.191(2)

loop_
_geom_torsion_atom_site_label_1
_geom_torsion_atom_site_label_2
_geom_torsion_atom_site_label_3
_geom_torsion_atom_site_label_4
_geom_torsion
C6 C1 C2 C3 1.7(12)
Ni1 C1 C2 C3 170.8(6)
C1 C2 C3 C4 -2.9(13)
C1 C2 C3 F1 -178.9(8)
F1 C3 C4 F2 -1.1(13)
C2 C3 C4 F2 -177.2(8)
F1 C3 C4 C5 178.1(8)
C2 C3 C4 C5 2.0(13)
F2 C4 C5 F3 0.9(12)
C3 C4 C5 F3 -178.4(8)
F2 C4 C5 C6 179.1(7)
C3 C4 C5 C6 -0.1(12)
F3 C5 C6 F4 0.9(12)
C4 C5 C6 F4 -177.4(7)
F3 C5 C6 C1 177.3(8)
C4 C5 C6 C1 -0.9(12)
C2 C1 C6 F4 176.5(7)
Ni1 C1 C6 F4 6.6(10)
C2 C1 C6 C5 0.1(12)
Ni1 C1 C6 C5 -169.8(6)
P1 C7 C8 P2 36.1(11)
C14 C12 P1 C9 54.1(7)
C13 C12 P1 C9 178.1(6)
C14 C12 P1 C7 -54.5(7)
C13 C12 P1 C7 69.5(6)
C14 C12 P1 Ni1 -174.2(6)
C13 C12 P1 Ni1 -50.2(6)
C10 C9 P1 C12 175.6(6)
C11 C9 P1 C12 52.8(6)
C10 C9 P1 C7 -75.0(7)
C11 C9 P1 C7 162.1(6)
C10 C9 P1 Ni1 45.6(7)
C11 C9 P1 Ni1 -77.3(6)
C8 C7 P1 C12 -146.2(8)
C8 C7 P1 C9 103.4(8)
C8 C7 P1 Ni1 -22.8(9)
C19 C18 P2 C15 -178.1(8)
C20B C18 P2 C15 -104(3)
C19B C18 P2 C15 154.7(17)
C20 C18 P2 C15 -57.1(9)
C19 C18 P2 C8 74.3(9)
C20B C18 P2 C8 149(3)
C19B C18 P2 C8 47.1(17)
C20 C18 P2 C8 -164.7(8)
C19 C18 P2 Ni1 -44.6(8)
C20B C18 P2 Ni1 30(3)
C19B C18 P2 Ni1 -71.8(17)
C20 C18 P2 Ni1 76.3(8)
C16 C15 P2 C18 94.3(9)
C17 C15 P2 C18 -34.6(10)
C16 C15 P2 C8 -157.9(9)
C17 C15 P2 C8 73.2(9)
C16 C15 P2 Ni1 -40.3(10)
C17 C15 P2 Ni1 -169.2(7)
C7 C8 P2 C18 -159.8(8)
C7 C8 P2 C15 87.4(9)
C7 C8 P2 Ni1 -34.8(10)
C2 C1 Ni1 F5 -101.8(7)
C6 C1 Ni1 F5 67.1(6)
C2 C1 Ni1 P1 78.0(7)
C6 C1 Ni1 P1 -113.1(6)
C2 C1 Ni1 P2 -107(8)
C6 C1 Ni1 P2 62(8)
C12 P1 Ni1 F5 112(5)
C9 P1 Ni1 F5 -122(5)
C7 P1 Ni1 F5 -4(5)
C12 P1 Ni1 C1 -62.8(4)
C9 P1 Ni1 C1 62.9(4)
C7 P1 Ni1 C1 -179.7(5)
C12 P1 Ni1 P2 117.3(3)
C9 P1 Ni1 P2 -117.0(3)
C7 P1 Ni1 P2 0.5(4)
C18 P2 Ni1 F5 -47.6(4)
C15 P2 Ni1 F5 83.0(5)
C8 P2 Ni1 F5 -163.2(5)
C18 P2 Ni1 C1 -43(8)
C15 P2 Ni1 C1 88(8)
C8 P2 Ni1 C1 -158(8)
C18 P2 Ni1 P1 132.6(4)
C15 P2 Ni1 P1 -96.8(4)
C8 P2 Ni1 P1 17.0(5)
